data_2101720
loop_
_publ_author_name
'Marsh, R. E.'

_publ_section_title
;
 The perils of <i>Cc</i> revisited
;
_journal_issue 2
_journal_name_full 'Acta Crystallographica Section B'
_journal_page_first 317
_journal_page_last 322
_journal_paper_doi 10.1107/S010876819601381X
_journal_volume 53
_journal_year 1997
_chemical_formula_moiety 'C24 H33 Cl3 P3 Ir'
_chemical_formula_sum 'C24 H33 Cl3 Ir P3'
_space_group_IT_number 161
_symmetry_cell_setting rhombohedral
_symmetry_space_group_name_Hall 'R 3 -2"c'
_symmetry_space_group_name_H-M 'R 3 c :H'
_audit_creation_method CSD-QUEST3D-V5
_cell_angle_alpha 90
_cell_angle_beta 90
_cell_angle_gamma 120
_cell_formula_units_Z 12
_cell_length_a 14.924
_cell_length_b 14.924
_cell_length_c 41.145
_cell_volume 7936.302
_cod_data_source_file an0533.cif
_cod_data_source_block CSD_CIF_MIF_CTPIRA01
_cod_depositor_comments
;

  Added moiety chemical formula from Marsh (1997) paper. The summary
  chemical formula is calculated from moiety formula using 'AdHocParser'
  (svn://www.crystallography.net/cod-tools/trunk/Formulae/AdHocParser.yp,
  revision 1441.)

  Removing 84 atoms which were symmetric equivalents of the atoms from
  the asymmetric unit.

  Andrius Merkys
  2013-11-06
;
_cod_original_sg_symbol_H-M 'R 3 c'
_cod_database_code 2101720

loop_
_symmetry_equiv_pos_as_xyz
x,y,z
-y,x-y,z
-y,-x,1/2+z
-x+y,-x,z
x,x-y,1/2+z
-x+y,y,1/2+z
1/3+x,2/3+y,2/3+z
1/3-y,2/3+x-y,2/3+z
1/3-y,2/3-x,1/6+z
1/3-x+y,2/3-x,2/3+z
1/3+x,2/3+x-y,1/6+z
1/3-x+y,2/3+y,1/6+z
2/3+x,1/3+y,1/3+z
2/3-y,1/3+x-y,1/3+z
2/3-y,1/3-x,5/6+z
2/3-x+y,1/3-x,1/3+z
2/3+x,1/3+x-y,5/6+z
2/3-x+y,1/3+y,5/6+z

loop_
_atom_site_label
_atom_site_fract_x
_atom_site_fract_y
_atom_site_fract_z
_atom_site_type_symbol
Ir1 .0 .0 .00129 Ir
Ir2 .66667 .33333 .08402 Ir
Cl1 .14123 .03687 .03959 Cl
Cl2 .81088 .42612 .12237 Cl
P1 -.15524 -.05617 -.02432 P
P2 .50942 .24821 .05858 P
C1 -.16371 -.0141 -.0652 C
C2 -.18586 .0653 -.0703 C
C3 -.1896 .0980 -.1015 C
C4 -.1722 .0515 -.1279 C
C5 -.1534 -.0287 -.1233 C
C6 -.1499 -.0618 -.0922 C
C7 -.2335 -.1952 -.0288 C
C8 -.2420 -.0270 -.0020 C
C9 .4957 .1984 .0174 C
C10 .4623 .0937 .0117 C
C11 .4538 .0574 -.0199 C
C12 .4768 .1223 -.0458 C
C13 .5068 .2249 -.0408 C
C14 .5148 .2618 -.0090 C
C15 .4153 .1361 .0809 C
C16 .4439 .3233 .0548 C
H1 -.1967 .0980 -.0520 H
H2 -.2021 .1508 -.1069 H
H3 -.1883 .0653 -.1483 H
H4 -.1430 -.0617 -.1417 H
H5 -.1378 -.1182 -.0892 H
H6 -.2023 -.2187 -.0427 H
H7 -.2420 -.2267 -.0093 H
H8 -.2966 -.2128 -.0371 H
H9 -.3086 -.0618 -.0114 H
H10 -.2468 -.0489 .0198 H
H11 -.2131 .0448 -.0006 H
H12 .4452 .0474 .0294 H
H13 .4320 -.0133 -.0237 H
H14 .4719 .0968 -.0672 H
H15 .5218 .2699 -.0588 H
H16 .5337 .3320 -.0057 H
H17 .3558 .1029 .0699 H
H18 .4389 .0924 .0844 H
H19 .4020 .1550 .1003 H
H20 .3827 .2863 .0460 H
H21 .4360 .3447 .0737 H
H22 .4794 .3779 .0426 H

loop_
_atom_type_symbol
C
H
Cl
Ir
P
